data_1529215
loop_
_publ_author_name
'Cao, Wei'
'Gao, Chen'
'Zhang, Yi-Quan'
'Qi, Dongdong'
'Liu, Tao'
'Wang, Kang'
'Duan, Chunying'
'Gao, Song'
'Jiang, Jianzhuang'

_publ_section_title
;
 Rational enhancement of the energy barrier of bis(tetrapyrrole)
 dysprosium SMMs via replacing atom of porphyrin core
;
_journal_issue 10
_journal_name_full 'Chem. Sci.'
_journal_page_first 5947
_journal_paper_doi 10.1039/C5SC02314A
_journal_volume 6
_journal_year 2015
_chemical_formula_sum 'C189 H157 Cl15 Dy2 N22 S2'
_chemical_formula_weight 3657.24
_chemical_name_systematic
; 
 ? 
;
_space_group_IT_number 15
_symmetry_cell_setting monoclinic
_symmetry_space_group_name_Hall '-C 2yc'
_symmetry_space_group_name_H-M 'C 1 2/c 1'
_atom_sites_solution_hydrogens geom
_atom_sites_solution_primary direct
_atom_sites_solution_secondary difmap
_audit_creation_method SHELXL-97
_audit_update_record
;
2015-04-07 deposited with the CCDC.
2015-07-20 downloaded from the CCDC.
;
_cell_angle_alpha 90.00
_cell_angle_beta 102.045(3)
_cell_angle_gamma 90.00
_cell_formula_units_Z 4
_cell_length_a 31.8037(11)
_cell_length_b 17.2640(4)
_cell_length_c 32.0054(8)
_cell_measurement_reflns_used 7863
_cell_measurement_temperature 150(2)
_cell_measurement_theta_max 29.2590
_cell_measurement_theta_min 2.8339
_cell_volume 17186.0(9)
_computing_structure_refinement 'SHELXL-97 (Sheldrick, 1997)'
_computing_structure_solution 'SHELXS-97 (Sheldrick, 1990)'
_diffrn_ambient_temperature 150(2)
_diffrn_detector_area_resol_mean 16.2141
_diffrn_measured_fraction_theta_full 0.997
_diffrn_measured_fraction_theta_max 0.997
_diffrn_measurement_device_type 'Xcalibur, Eos, Gemini'
_diffrn_measurement_method '\w scans'
_diffrn_radiation_monochromator graphite
_diffrn_radiation_source 'Enhance (Mo) X-ray Source'
_diffrn_radiation_type MoK\a
_diffrn_radiation_wavelength 0.71073
_diffrn_reflns_av_R_equivalents 0.0404
_diffrn_reflns_av_sigmaI/netI 0.0669
_diffrn_reflns_limit_h_max 37
_diffrn_reflns_limit_h_min -27
_diffrn_reflns_limit_k_max 13
_diffrn_reflns_limit_k_min -20
_diffrn_reflns_limit_l_max 38
_diffrn_reflns_limit_l_min -37
_diffrn_reflns_number 31275
_diffrn_reflns_theta_full 25.00
_diffrn_reflns_theta_max 25.00
_diffrn_reflns_theta_min 3.05
_exptl_absorpt_coefficient_mu 1.181
_exptl_absorpt_correction_T_max 1.00000
_exptl_absorpt_correction_T_min 0.96388
_exptl_absorpt_correction_type multi-scan
_exptl_absorpt_process_details
;
CrysAlisPro, Agilent Technologies,
Version 1.171.35.19 (release 27-10-2011 CrysAlis171 .NET)
(compiled Oct 27 2011,15:02:11)
Empirical absorption correction using spherical harmonics,
 implemented in SCALE3 ABSPACK scaling algorithm.
;
_exptl_crystal_colour green
_exptl_crystal_density_diffrn 1.413
_exptl_crystal_density_method 'not measured'
_exptl_crystal_description block
_exptl_crystal_F_000 7456
_exptl_crystal_size_max 0.20
_exptl_crystal_size_mid 0.16
_exptl_crystal_size_min 0.12
_refine_diff_density_max 1.793
_refine_diff_density_min -1.664
_refine_diff_density_rms 0.130
_refine_ls_extinction_method none
_refine_ls_goodness_of_fit_ref 1.038
_refine_ls_hydrogen_treatment constr
_refine_ls_matrix_type full
_refine_ls_number_parameters 1029
_refine_ls_number_reflns 15106
_refine_ls_number_restraints 198
_refine_ls_restrained_S_all 1.060
_refine_ls_R_factor_all 0.0973
_refine_ls_R_factor_gt 0.0684
_refine_ls_shift/su_max 0.003
_refine_ls_shift/su_mean 0.000
_refine_ls_structure_factor_coef Fsqd
_refine_ls_weighting_details 'calc w=1/[\s^2^(Fo^2^)+(0.1015P)^2^+106.1432P] where P=(Fo^2^+2Fc^2^)/3'
_refine_ls_weighting_scheme calc
_refine_ls_wR_factor_gt 0.1745
_refine_ls_wR_factor_ref 0.1888
_reflns_number_gt 11129
_reflns_number_total 15106
_reflns_threshold_expression >2sigma(I)
_cod_data_source_file c5sc02314a2.cif
_cod_data_source_block q
_cod_depositor_comments 'Adding full bibliography for 1529214--1529215.cif.'
_cod_original_cell_volume 17186.0(8)
_cod_database_code 1529215

loop_
_symmetry_equiv_pos_as_xyz
'x, y, z'
'-x, y, -z+1/2'
'x+1/2, y+1/2, z'
'-x+1/2, y+1/2, -z+1/2'
'-x, -y, -z'
'x, -y, z-1/2'
'-x+1/2, -y+1/2, -z'
'x+1/2, -y+1/2, z-1/2'

loop_
_atom_site_label
_atom_site_type_symbol
_atom_site_fract_x
_atom_site_fract_y
_atom_site_fract_z
_atom_site_U_iso_or_equiv
_atom_site_adp_type
_atom_site_occupancy
_atom_site_symmetry_multiplicity
_atom_site_calc_flag
_atom_site_refinement_flags
Dy1 Dy 0.309153(10) 0.700779(17) 0.881318(9) 0.02481(12) Uani 1 1 d U
S1 S 0.29528(7) 0.67951(15) 0.79375(7) 0.0550(6) Uani 1 1 d U
N1 N 0.37596(16) 0.7027(3) 0.84215(16) 0.0261(11) Uani 1 1 d U
N2 N 0.34039(18) 0.8305(3) 0.87704(19) 0.0313(12) Uani 1 1 d U
N3 N 0.2536(2) 0.7865(3) 0.83166(17) 0.0360(14) Uani 1 1 d U
N4 N 0.24589(17) 0.6267(3) 0.88165(17) 0.0271(11) Uani 1 1 d U
N5 N 0.27669(18) 0.7516(3) 0.93548(16) 0.0273(11) Uani 1 1 d U
N6 N 0.36064(18) 0.6925(3) 0.94689(17) 0.0276(11) Uani 1 1 d U
N7 N 0.32995(17) 0.5691(3) 0.89153(17) 0.0263(11) Uani 1 1 d U
N8 N 0.26575(18) 0.5034(3) 0.85373(18) 0.0310(13) Uani 1 1 d U
N9 N 0.20112(19) 0.7207(3) 0.90914(18) 0.0322(13) Uani 1 1 d U
N10 N 0.33841(19) 0.8012(3) 0.98578(18) 0.0305(12) Uani 1 1 d U
N11 N 0.40261(18) 0.5808(3) 0.93402(18) 0.0341(13) Uani 1 1 d U
Cl1 Cl 0.36709(11) 0.80591(15) 0.74466(10) 0.0840(9) Uani 1 1 d D
Cl2 Cl 0.28098(9) 0.86840(15) 0.74269(9) 0.0700(7) Uani 1 1 d D
Cl3 Cl 0.35540(9) 0.94603(15) 0.78802(8) 0.0696(7) Uani 1 1 d D
C1 C 0.2459(2) 0.6464(4) 0.7755(2) 0.0367(17) Uani 1 1 d .
C2 C 0.2468(2) 0.5757(4) 0.7538(2) 0.0373(17) Uani 1 1 d .
H2 H 0.2217 0.5489 0.7399 0.045 Uiso 1 1 calc R
C3 C 0.2874(2) 0.5497(4) 0.7547(2) 0.0326(16) Uani 1 1 d .
H3 H 0.2940 0.5039 0.7409 0.039 Uiso 1 1 calc R
C4 C 0.3188(2) 0.5997(4) 0.7791(2) 0.0396(18) Uani 1 1 d .
C5 C 0.3638(2) 0.5929(4) 0.7880(2) 0.0366(17) Uani 1 1 d .
C6 C 0.3910(2) 0.6378(4) 0.8185(2) 0.0353(17) Uani 1 1 d .
C7 C 0.4373(2) 0.6337(4) 0.8280(3) 0.0390(18) Uani 1 1 d .
H7 H 0.4543 0.5980 0.8162 0.047 Uiso 1 1 calc R
C8 C 0.4522(2) 0.6900(4) 0.8572(3) 0.0380(18) Uani 1 1 d .
H8 H 0.4815 0.6997 0.8696 0.046 Uiso 1 1 calc R
C9 C 0.4162(2) 0.7322(4) 0.8658(2) 0.0370(17) Uani 1 1 d U
C10 C 0.4186(2) 0.8008(4) 0.8900(2) 0.0369(17) Uani 1 1 d .
C11 C 0.3831(2) 0.8474(4) 0.8945(2) 0.0346(17) Uani 1 1 d .
C12 C 0.3876(3) 0.9236(4) 0.9135(2) 0.0419(19) Uani 1 1 d .
H12 H 0.4135 0.9482 0.9272 0.050 Uiso 1 1 calc R
C13 C 0.3468(2) 0.9533(4) 0.9079(2) 0.0402(18) Uani 1 1 d .
H13 H 0.3392 1.0024 0.9176 0.048 Uiso 1 1 calc R
C14 C 0.3177(2) 0.8973(4) 0.8848(2) 0.0346(17) Uani 1 1 d .
C15 C 0.2733(3) 0.9114(4) 0.8694(2) 0.0364(17) Uani 1 1 d .
C16 C 0.2437(2) 0.8617(4) 0.8441(2) 0.0342(16) Uani 1 1 d .
C17 C 0.2011(2) 0.8837(4) 0.8227(2) 0.0333(16) Uani 1 1 d .
H17 H 0.1875 0.9317 0.8257 0.040 Uiso 1 1 calc R
C18 C 0.1839(3) 0.8242(4) 0.7976(2) 0.0376(17) Uani 1 1 d .
H18 H 0.1562 0.8228 0.7794 0.045 Uiso 1 1 calc R
C19 C 0.2156(2) 0.7627(4) 0.8035(2) 0.0348(16) Uani 1 1 d .
C20 C 0.2109(2) 0.6927(4) 0.7789(2) 0.0332(16) Uani 1 1 d .
C21 C 0.3822(2) 0.5420(4) 0.7586(2) 0.0356(17) Uani 1 1 d .
C22 C 0.4054(3) 0.4757(5) 0.7715(3) 0.050(2) Uani 1 1 d .
H22 H 0.4103 0.4596 0.8005 0.060 Uiso 1 1 calc R
C23 C 0.4217(3) 0.4318(5) 0.7410(3) 0.051(2) Uani 1 1 d .
H23 H 0.4382 0.3869 0.7504 0.061 Uiso 1 1 calc R
C24 C 0.4148(2) 0.4510(5) 0.6990(3) 0.0436(19) Uani 1 1 d .
C25 C 0.3916(3) 0.5182(5) 0.6867(3) 0.049(2) Uani 1 1 d .
H25 H 0.3871 0.5345 0.6577 0.059 Uiso 1 1 calc R
C26 C 0.3749(3) 0.5616(5) 0.7155(3) 0.045(2) Uani 1 1 d .
H26 H 0.3580 0.6059 0.7057 0.055 Uiso 1 1 calc R
C27 C 0.4336(3) 0.4040(5) 0.6664(3) 0.054(2) Uani 1 1 d U
C28 C 0.4731(4) 0.4430(9) 0.6587(5) 0.116(5) Uani 1 1 d U
H28A H 0.4922 0.4548 0.6861 0.139 Uiso 1 1 d R
H28B H 0.4650 0.4912 0.6428 0.139 Uiso 1 1 d R
H28C H 0.4879 0.4088 0.6420 0.139 Uiso 1 1 d R
C29 C 0.4019(4) 0.3940(8) 0.6262(4) 0.107(4) Uani 1 1 d U
H29A H 0.4134 0.3591 0.6072 0.128 Uiso 1 1 d R
H29B H 0.3958 0.4446 0.6124 0.128 Uiso 1 1 d R
H29C H 0.3753 0.3722 0.6322 0.128 Uiso 1 1 d R
C30 C 0.4505(5) 0.3289(9) 0.6833(5) 0.120(5) Uani 1 1 d U
H30A H 0.4706 0.3098 0.6664 0.144 Uiso 1 1 d R
H30B H 0.4269 0.2916 0.6818 0.144 Uiso 1 1 d R
H30C H 0.4655 0.3352 0.7132 0.144 Uiso 1 1 d R
C31 C 0.4627(2) 0.8291(4) 0.9107(3) 0.0391(18) Uani 1 1 d .
C32 C 0.4750(3) 0.8378(6) 0.9545(3) 0.056(2) Uani 1 1 d .
H32 H 0.4550 0.8250 0.9717 0.067 Uiso 1 1 calc R
C33 C 0.5150(3) 0.8643(5) 0.9741(3) 0.056(2) Uani 1 1 d .
H33 H 0.5220 0.8679 1.0044 0.067 Uiso 1 1 calc R
C34 C 0.5457(3) 0.8859(5) 0.9506(3) 0.048(2) Uani 1 1 d .
C35 C 0.5328(3) 0.8791(5) 0.9060(3) 0.061(3) Uani 1 1 d .
H35 H 0.5524 0.8930 0.8885 0.073 Uiso 1 1 calc R
C36 C 0.4914(3) 0.8522(5) 0.8865(3) 0.052(2) Uani 1 1 d .
H36 H 0.4833 0.8500 0.8562 0.062 Uiso 1 1 calc R
C37 C 0.5896(3) 0.9197(5) 0.9716(3) 0.059(2) Uani 1 1 d .
C38 C 0.6031(4) 0.8902(6) 1.0197(4) 0.089(4) Uani 1 1 d .
H38A H 0.5842 0.9137 1.0367 0.107 Uiso 1 1 d R
H38B H 0.6329 0.9051 1.0315 0.107 Uiso 1 1 d R
H38C H 0.6004 0.8337 1.0204 0.107 Uiso 1 1 d R
C39 C 0.5861(3) 1.0076(5) 0.9708(4) 0.074(3) Uani 1 1 d .
H39A H 0.5809 1.0262 0.9412 0.088 Uiso 1 1 d R
H39B H 0.6131 1.0295 0.9869 0.088 Uiso 1 1 d R
H39C H 0.5623 1.0236 0.9840 0.088 Uiso 1 1 d R
C40 C 0.6244(3) 0.8922(7) 0.9491(4) 0.085(4) Uani 1 1 d .
H40A H 0.6240 0.8355 0.9475 0.102 Uiso 1 1 d R
H40B H 0.6525 0.9096 0.9649 0.102 Uiso 1 1 d R
H40C H 0.6190 0.9137 0.9201 0.102 Uiso 1 1 d R
C41 C 0.25693(17) 0.9917(2) 0.87703(16) 0.0331(16) Uani 1 1 d G
C42 C 0.22609(18) 1.0025(2) 0.90151(18) 0.054(2) Uani 1 1 d G
H42 H 0.2147 0.9592 0.9137 0.065 Uiso 1 1 calc R
C43 C 0.21193(19) 1.0768(3) 0.9082(2) 0.067(3) Uani 1 1 d GU
H43 H 0.1908 1.0842 0.9249 0.081 Uiso 1 1 calc R
C44 C 0.2286(2) 1.1402(2) 0.8903(2) 0.056(2) Uani 1 1 d G
C45 C 0.2594(2) 1.1294(2) 0.8659(2) 0.072(3) Uani 1 1 d GU
H45 H 0.2709 1.1727 0.8537 0.086 Uiso 1 1 calc R
C46 C 0.27361(18) 1.0551(3) 0.85920(18) 0.063(3) Uani 1 1 d G
H46 H 0.2947 1.0477 0.8425 0.075 Uiso 1 1 calc R
C47 C 0.2141(4) 1.2240(6) 0.8993(4) 0.076(3) Uani 1 1 d .
C48 C 0.1670(5) 1.2355(9) 0.8771(5) 0.142(7) Uani 1 1 d .
H48A H 0.1497 1.1953 0.8871 0.170 Uiso 1 1 d R
H48B H 0.1641 1.2309 0.8461 0.170 Uiso 1 1 d R
H48C H 0.1570 1.2867 0.8840 0.170 Uiso 1 1 d R
C49 C 0.2187(5) 1.2368(8) 0.9460(4) 0.105(4) Uani 1 1 d U
H49A H 0.1995 1.2014 0.9569 0.125 Uiso 1 1 d R
H49B H 0.2111 1.2904 0.9512 0.125 Uiso 1 1 d R
H49C H 0.2485 1.2269 0.9606 0.125 Uiso 1 1 d R
C50 C 0.2375(5) 1.2869(8) 0.8793(6) 0.122(5) Uani 1 1 d U
H50A H 0.2262 1.3379 0.8846 0.146 Uiso 1 1 d R
H50B H 0.2333 1.2783 0.8484 0.146 Uiso 1 1 d R
H50C H 0.2683 1.2847 0.8922 0.146 Uiso 1 1 d R
C51 C 0.1680(2) 0.6719(4) 0.7527(2) 0.0336(16) Uani 1 1 d .
C52 C 0.1627(3) 0.6514(4) 0.7100(2) 0.0410(18) Uani 1 1 d .
H52 H 0.1868 0.6535 0.6968 0.049 Uiso 1 1 calc R
C53 C 0.1232(3) 0.6278(4) 0.6858(2) 0.0431(19) Uani 1 1 d .
H53 H 0.1209 0.6145 0.6566 0.052 Uiso 1 1 calc R
C54 C 0.0875(3) 0.6234(4) 0.7036(2) 0.0389(18) Uani 1 1 d .
C55 C 0.0929(3) 0.6438(5) 0.7467(3) 0.0456(19) Uani 1 1 d .
H55 H 0.0689 0.6404 0.7601 0.055 Uiso 1 1 calc R
C56 C 0.1314(3) 0.6681(5) 0.7702(2) 0.0442(19) Uani 1 1 d .
H56 H 0.1333 0.6829 0.7991 0.053 Uiso 1 1 calc R
C57 C 0.0435(3) 0.5956(5) 0.6789(3) 0.051(2) Uani 1 1 d .
C58 C 0.0101(3) 0.6598(5) 0.6797(3) 0.057(2) Uani 1 1 d .
H58A H 0.0051 0.6646 0.7088 0.069 Uiso 1 1 d R
H58B H -0.0168 0.6462 0.6601 0.069 Uiso 1 1 d R
H58C H 0.0208 0.7092 0.6710 0.069 Uiso 1 1 d R
C59 C 0.0437(3) 0.5777(7) 0.6321(3) 0.075(3) Uani 1 1 d .
H59A H 0.0525 0.6240 0.6184 0.089 Uiso 1 1 d R
H59B H 0.0148 0.5622 0.6173 0.089 Uiso 1 1 d R
H59C H 0.0639 0.5355 0.6306 0.089 Uiso 1 1 d R
C60 C 0.0298(3) 0.5223(5) 0.6989(4) 0.072(3) Uani 1 1 d .
H60A H 0.0518 0.4823 0.6997 0.086 Uiso 1 1 d R
H60B H 0.0024 0.5040 0.6819 0.086 Uiso 1 1 d R
H60C H 0.0265 0.5335 0.7281 0.086 Uiso 1 1 d R
C61 C 0.2377(2) 0.5547(4) 0.8628(2) 0.0282(15) Uani 1 1 d .
C62 C 0.1918(2) 0.5385(4) 0.8556(2) 0.0324(16) Uani 1 1 d .
C63 C 0.1665(2) 0.4768(5) 0.8365(3) 0.0445(19) Uani 1 1 d .
H63 H 0.1790 0.4341 0.8248 0.053 Uiso 1 1 calc R
C64 C 0.1229(3) 0.4798(5) 0.8351(3) 0.050(2) Uani 1 1 d .
H64 H 0.1050 0.4390 0.8216 0.060 Uiso 1 1 calc R
C65 C 0.1044(3) 0.5411(5) 0.8529(3) 0.048(2) Uani 1 1 d .
H65 H 0.0743 0.5405 0.8521 0.058 Uiso 1 1 calc R
C66 C 0.1290(2) 0.6034(5) 0.8720(2) 0.0412(18) Uani 1 1 d .
H66 H 0.1165 0.6453 0.8843 0.049 Uiso 1 1 calc R
C67 C 0.1730(2) 0.6016(4) 0.8721(2) 0.0324(16) Uani 1 1 d .
C68 C 0.2079(2) 0.6557(4) 0.8887(2) 0.0290(15) Uani 1 1 d .
C69 C 0.2330(2) 0.7629(4) 0.9313(2) 0.0299(15) Uani 1 1 d .
C70 C 0.2250(2) 0.8271(4) 0.9588(2) 0.0308(15) Uani 1 1 d .
C71 C 0.1877(3) 0.8605(4) 0.9661(2) 0.0366(17) Uani 1 1 d .
H71 H 0.1602 0.8431 0.9516 0.044 Uiso 1 1 calc R
C72 C 0.1921(3) 0.9207(4) 0.9957(2) 0.0411(19) Uani 1 1 d .
H72 H 0.1671 0.9452 1.0012 0.049 Uiso 1 1 calc R
C73 C 0.2326(3) 0.9456(4) 1.0174(2) 0.043(2) Uani 1 1 d .
H73 H 0.2343 0.9871 1.0372 0.052 Uiso 1 1 calc R
C74 C 0.2702(3) 0.9117(4) 1.0110(2) 0.0372(17) Uani 1 1 d .
H74 H 0.2977 0.9280 1.0261 0.045 Uiso 1 1 calc R
C75 C 0.2651(2) 0.8517(4) 0.9808(2) 0.0326(16) Uani 1 1 d .
C76 C 0.2972(2) 0.8008(4) 0.9669(2) 0.0277(15) Uani 1 1 d .
C77 C 0.3659(2) 0.7478(4) 0.9782(2) 0.0292(15) Uani 1 1 d .
C78 C 0.4077(2) 0.7366(4) 1.0071(2) 0.0309(15) Uani 1 1 d .
C79 C 0.4286(3) 0.7773(4) 1.0431(2) 0.0366(17) Uani 1 1 d .
H79 H 0.4154 0.8201 1.0539 0.044 Uiso 1 1 calc R
C80 C 0.4697(3) 0.7528(5) 1.0624(3) 0.051(2) Uani 1 1 d .
H80 H 0.4852 0.7803 1.0864 0.061 Uiso 1 1 calc R
C81 C 0.4887(3) 0.6884(5) 1.0473(3) 0.054(2) Uani 1 1 d .
H81 H 0.5168 0.6731 1.0613 0.065 Uiso 1 1 calc R
C82 C 0.4673(3) 0.6465(5) 1.0121(3) 0.049(2) Uani 1 1 d .
H82 H 0.4797 0.6016 1.0025 0.059 Uiso 1 1 calc R
C83 C 0.4269(2) 0.6725(4) 0.9916(2) 0.0342(16) Uani 1 1 d .
C84 C 0.3960(2) 0.6448(4) 0.9544(2) 0.0297(15) Uani 1 1 d .
C85 C 0.3718(2) 0.5465(4) 0.9051(2) 0.0322(16) Uani 1 1 d .
C86 C 0.3789(2) 0.4714(4) 0.8860(2) 0.0374(17) Uani 1 1 d .
C87 C 0.4148(3) 0.4256(4) 0.8881(3) 0.0422(19) Uani 1 1 d .
H87 H 0.4421 0.4409 0.9044 0.051 Uiso 1 1 calc R
C88 C 0.4098(3) 0.3564(5) 0.8656(3) 0.056(2) Uani 1 1 d .
H88 H 0.4340 0.3236 0.8666 0.067 Uiso 1 1 calc R
C89 C 0.3698(3) 0.3343(5) 0.8417(3) 0.056(2) Uani 1 1 d .
H89 H 0.3674 0.2871 0.8261 0.067 Uiso 1 1 calc R
C90 C 0.3338(3) 0.3795(4) 0.8400(3) 0.052(2) Uani 1 1 d .
H90 H 0.3065 0.3635 0.8242 0.062 Uiso 1 1 calc R
C91 C 0.3385(2) 0.4489(4) 0.8622(2) 0.0382(17) Uani 1 1 d .
C92 C 0.3083(2) 0.5105(4) 0.8675(2) 0.0297(15) Uani 1 1 d .
C1S C 0.3336(2) 0.8545(4) 0.7739(3) 0.067(3) Uani 1 1 d D
H1S H 0.3321 0.8243 0.8002 0.081 Uiso 1 1 calc R
Cl4 Cl 0.4636(3) 0.7003(5) 0.7161(4) 0.323(7) Uani 1 1 d D
Cl5 Cl 0.5000 0.8394(5) 0.7500 0.199(4) Uani 1 2 d SD
Cl7 Cl 0.3547(3) 0.3726(5) -0.0183(3) 0.286(5) Uani 1 1 d D
Cl8 Cl 0.4300(3) 0.3209(5) 0.0469(7) 0.69(2) Uani 1 1 d D
Cl9 Cl 0.4175(4) 0.4672(4) 0.0358(4) 0.424(10) Uani 1 1 d D
C3S C 0.4116(4) 0.3827(9) 0.0019(4) 0.245(17) Uani 1 1 d D
H3S H 0.4296 0.3824 -0.0202 0.294 Uiso 1 1 calc R
C2S C 0.4926(8) 0.7417(8) 0.7650(5) 0.22(3) Uani 0.50 1 d PD
H2S H 0.4676 0.7277 0.7758 0.332 Uiso 0.50 1 d PRD

loop_
_atom_site_aniso_label
_atom_site_aniso_U_11
_atom_site_aniso_U_22
_atom_site_aniso_U_33
_atom_site_aniso_U_23
_atom_site_aniso_U_13
_atom_site_aniso_U_12
Dy1 0.02943(19) 0.02273(18) 0.02043(17) -0.00030(13) 0.00096(12) 0.00300(14)
S1 0.0517(13) 0.0748(15) 0.0357(8) -0.0187(11) 0.0028(10) 0.0048(11)
N1 0.013(2) 0.043(3) 0.021(2) -0.018(2) 0.0016(19) -0.009(2)
N2 0.026(3) 0.023(2) 0.043(3) -0.003(2) 0.004(2) 0.004(2)
N3 0.051(3) 0.025(3) 0.023(3) -0.013(2) -0.015(2) 0.023(2)
N4 0.031(3) 0.027(2) 0.023(2) 0.001(2) 0.005(2) 0.004(2)
N5 0.035(3) 0.025(2) 0.019(2) 0.000(2) 0.002(2) 0.004(2)
N6 0.031(2) 0.026(2) 0.023(2) -0.001(2) 0.000(2) 0.002(2)
N7 0.027(3) 0.024(2) 0.026(2) -0.001(2) 0.000(2) 0.003(2)
N8 0.031(3) 0.026(3) 0.034(3) -0.007(2) 0.001(2) 0.000(2)
N9 0.038(3) 0.032(3) 0.025(3) -0.001(2) 0.002(2) 0.009(2)
N10 0.038(3) 0.023(3) 0.028(3) -0.005(2) 0.001(2) 0.000(2)
N11 0.032(3) 0.034(3) 0.031(3) -0.008(2) -0.006(2) 0.003(2)
Cl1 0.118(2) 0.0649(16) 0.0810(19) 0.0120(14) 0.0476(18) 0.0207(16)
Cl2 0.0745(17) 0.0673(16) 0.0694(16) 0.0100(13) 0.0180(13) -0.0055(13)
Cl3 0.0763(17) 0.0696(16) 0.0612(15) 0.0077(12) 0.0103(13) 0.0064(13)
C1 0.039(4) 0.033(4) 0.042(4) -0.008(3) 0.018(3) -0.008(3)
C2 0.034(4) 0.042(4) 0.032(4) -0.008(3) -0.001(3) -0.003(3)
C3 0.030(4) 0.033(4) 0.034(4) -0.005(3) 0.005(3) 0.000(3)
C4 0.039(4) 0.034(4) 0.043(4) -0.011(3) 0.002(3) 0.004(3)
C5 0.033(4) 0.025(4) 0.047(4) -0.001(3) -0.003(3) -0.002(3)
C6 0.035(4) 0.030(4) 0.038(4) -0.001(3) -0.001(3) 0.004(3)
C7 0.031(4) 0.037(4) 0.049(5) -0.013(4) 0.009(3) 0.000(3)
C8 0.024(4) 0.040(4) 0.047(4) -0.011(4) 0.000(3) -0.001(3)
C9 0.038(4) 0.040(4) 0.032(4) 0.001(3) 0.003(3) 0.002(3)
C10 0.043(4) 0.034(4) 0.035(4) 0.006(3) 0.011(3) -0.001(3)
C11 0.043(4) 0.035(4) 0.024(3) 0.004(3) 0.004(3) 0.008(3)
C12 0.051(5) 0.040(4) 0.034(4) -0.001(3) 0.004(4) -0.004(4)
C13 0.047(5) 0.038(4) 0.032(4) -0.006(3) -0.002(3) 0.008(4)
C14 0.047(5) 0.034(4) 0.027(4) 0.003(3) 0.016(3) 0.002(3)
C15 0.049(5) 0.039(4) 0.022(3) 0.009(3) 0.010(3) 0.016(4)
C16 0.043(4) 0.038(4) 0.023(3) 0.004(3) 0.011(3) 0.000(3)
C17 0.041(4) 0.026(4) 0.034(4) 0.003(3) 0.011(3) 0.008(3)
C18 0.044(4) 0.032(4) 0.036(4) 0.000(3) 0.005(3) 0.005(3)
C19 0.043(4) 0.032(4) 0.029(4) -0.001(3) 0.009(3) 0.008(3)
C20 0.051(5) 0.025(4) 0.025(3) -0.001(3) 0.012(3) -0.003(3)
C21 0.028(4) 0.031(4) 0.045(4) -0.004(3) -0.001(3) -0.005(3)
C22 0.056(5) 0.042(5) 0.042(5) -0.004(4) -0.012(4) 0.006(4)
C23 0.041(5) 0.045(5) 0.060(6) -0.015(4) -0.004(4) 0.011(4)
C24 0.030(4) 0.042(5) 0.055(5) -0.007(4) 0.002(4) -0.003(4)
C25 0.042(5) 0.053(5) 0.058(5) 0.002(4) 0.021(4) 0.002(4)
C26 0.047(5) 0.043(5) 0.048(5) 0.009(4) 0.013(4) 0.008(4)
C27 0.042(5) 0.059(6) 0.061(6) -0.009(5) 0.010(4) 0.016(4)
C28 0.092(7) 0.151(9) 0.117(8) -0.039(7) 0.048(7) -0.020(6)
C29 0.097(7) 0.125(8) 0.093(7) -0.044(7) 0.006(6) 0.027(6)
C30 0.140(9) 0.113(8) 0.111(8) -0.024(7) 0.037(7) 0.029(7)
C31 0.042(4) 0.034(4) 0.044(4) 0.000(3) 0.013(4) 0.002(3)
C32 0.047(5) 0.082(7) 0.041(5) 0.010(5) 0.014(4) -0.007(5)
C33 0.059(6) 0.067(6) 0.038(5) 0.005(4) 0.001(4) -0.003(5)
C34 0.053(5) 0.036(4) 0.055(5) -0.011(4) 0.012(4) -0.008(4)
C35 0.078(7) 0.052(5) 0.064(6) -0.018(5) 0.039(5) -0.029(5)
C36 0.069(6) 0.046(5) 0.040(5) -0.011(4) 0.012(4) -0.012(4)
C37 0.066(6) 0.052(5) 0.063(6) -0.023(5) 0.019(5) -0.011(5)
C38 0.084(8) 0.068(7) 0.094(9) -0.010(6) -0.028(7) -0.023(6)
C39 0.080(7) 0.056(6) 0.092(8) -0.020(6) 0.031(6) -0.033(5)
C40 0.061(7) 0.089(8) 0.103(9) -0.031(7) 0.015(6) -0.004(6)
C41 0.037(4) 0.039(4) 0.025(4) 0.004(3) 0.010(3) 0.003(3)
C42 0.079(7) 0.037(5) 0.053(5) 0.008(4) 0.028(5) 0.011(4)
C43 0.086(6) 0.060(5) 0.066(6) 0.008(4) 0.041(5) 0.020(5)
C44 0.072(6) 0.043(5) 0.057(6) 0.010(4) 0.022(5) 0.016(4)
C45 0.106(7) 0.045(5) 0.073(6) 0.014(4) 0.039(5) 0.003(5)
C46 0.108(8) 0.038(5) 0.051(5) 0.013(4) 0.035(6) 0.018(5)
C47 0.115(10) 0.039(5) 0.082(8) 0.000(5) 0.042(7) 0.015(6)
C48 0.163(15) 0.130(13) 0.115(12) -0.029(10) -0.008(11) 0.098(12)
C49 0.133(8) 0.082(7) 0.095(7) -0.019(6) 0.016(7) 0.027(6)
C50 0.148(9) 0.084(7) 0.138(9) 0.006(7) 0.043(8) 0.015(7)
C51 0.047(4) 0.027(4) 0.026(4) 0.002(3) 0.005(3) 0.001(3)
C52 0.053(5) 0.037(4) 0.034(4) 0.004(3) 0.013(4) 0.013(4)
C53 0.060(5) 0.036(4) 0.027(4) -0.001(3) -0.004(4) 0.011(4)
C54 0.048(5) 0.033(4) 0.034(4) 0.003(3) 0.004(4) 0.001(3)
C55 0.041(5) 0.056(5) 0.040(4) 0.001(4) 0.009(4) -0.002(4)
C56 0.056(5) 0.049(5) 0.028(4) 0.005(4) 0.010(4) 0.001(4)
C57 0.057(5) 0.048(5) 0.042(5) 0.001(4) -0.002(4) 0.002(4)
C58 0.055(6) 0.056(6) 0.056(6) -0.004(5) -0.001(4) 0.005(5)
C59 0.062(6) 0.090(8) 0.062(7) -0.020(6) -0.009(5) 0.012(6)
C60 0.049(6) 0.055(6) 0.100(9) 0.010(6) -0.009(6) -0.005(5)
C61 0.028(4) 0.030(4) 0.027(3) 0.002(3) 0.006(3) 0.000(3)
C62 0.034(4) 0.032(4) 0.030(4) 0.000(3) 0.002(3) -0.003(3)
C63 0.040(5) 0.044(5) 0.050(5) -0.006(4) 0.008(4) -0.007(4)
C64 0.038(5) 0.055(5) 0.057(5) -0.009(4) 0.010(4) -0.017(4)
C65 0.029(4) 0.066(6) 0.052(5) 0.005(4) 0.011(4) -0.006(4)
C66 0.039(4) 0.049(5) 0.034(4) -0.005(4) 0.005(3) 0.004(4)
C67 0.031(4) 0.045(4) 0.021(3) 0.001(3) 0.005(3) 0.000(3)
C68 0.031(4) 0.036(4) 0.017(3) 0.006(3) -0.002(3) 0.002(3)
C69 0.039(4) 0.029(4) 0.019(3) 0.003(3) 0.001(3) 0.011(3)
C70 0.044(4) 0.027(3) 0.022(3) 0.004(3) 0.008(3) 0.006(3)
C71 0.049(5) 0.035(4) 0.028(4) 0.009(3) 0.012(3) 0.012(3)
C72 0.061(5) 0.035(4) 0.032(4) 0.012(3) 0.020(4) 0.019(4)
C73 0.071(6) 0.031(4) 0.030(4) -0.002(3) 0.016(4) 0.007(4)
C74 0.058(5) 0.024(4) 0.029(4) 0.002(3) 0.008(3) 0.011(3)
C75 0.045(4) 0.026(4) 0.028(4) 0.001(3) 0.011(3) 0.007(3)
C76 0.043(4) 0.020(3) 0.021(3) 0.002(3) 0.009(3) 0.002(3)
C77 0.037(4) 0.026(4) 0.025(3) 0.001(3) 0.006(3) -0.001(3)
C78 0.040(4) 0.030(4) 0.020(3) 0.001(3) -0.002(3) -0.003(3)
C79 0.052(5) 0.028(4) 0.027(4) -0.004(3) 0.002(3) -0.006(3)
C80 0.061(6) 0.050(5) 0.030(4) -0.004(4) -0.015(4) -0.007(4)
C81 0.046(5) 0.056(5) 0.047(5) -0.001(4) -0.023(4) 0.007(4)
C82 0.050(5) 0.040(5) 0.046(5) -0.004(4) -0.013(4) 0.007(4)
C83 0.041(4) 0.029(4) 0.027(4) 0.001(3) -0.007(3) 0.003(3)
C84 0.038(4) 0.024(3) 0.022(3) -0.004(3) -0.005(3) 0.002(3)
C85 0.035(4) 0.025(4) 0.034(4) -0.001(3) 0.001(3) 0.007(3)
C86 0.044(4) 0.025(4) 0.039(4) -0.004(3) -0.001(3) 0.007(3)
C87 0.038(4) 0.037(4) 0.045(5) -0.010(4) -0.006(4) 0.014(4)
C88 0.059(6) 0.038(5) 0.068(6) -0.010(4) 0.006(5) 0.016(4)
C89 0.054(5) 0.034(4) 0.072(6) -0.023(4) -0.004(5) 0.012(4)
C90 0.047(5) 0.033(4) 0.070(6) -0.016(4) 0.000(4) -0.002(4)
C91 0.042(4) 0.027(4) 0.044(4) -0.003(3) 0.005(4) 0.007(3)
C92 0.031(4) 0.019(3) 0.034(4) -0.005(3) -0.004(3) 0.000(3)
C1S 0.085(7) 0.071(6) 0.047(5) 0.022(5) 0.015(5) -0.005(6)
Cl4 0.272(8) 0.329(10) 0.462(14) -0.268(10) 0.289(10) -0.195(7)
Cl5 0.235(10) 0.135(6) 0.231(10) 0.000 0.060(8) 0.000
Cl7 0.409(14) 0.252(9) 0.245(9) -0.060(7) 0.178(9) -0.135(9)
Cl8 0.161(7) 0.128(6) 1.65(6) 0.179(16) -0.123(17) -0.017(5)
Cl9 0.535(19) 0.097(4) 0.488(17) 0.025(7) -0.241(15) 0.012(7)
C3S 0.136(17) 0.53(5) 0.089(13) -0.09(2) 0.063(12) -0.11(3)
C2S 0.34(6) 0.11(3) 0.31(6) 0.02(3) 0.30(5) 0.04(3)

loop_
_atom_type_symbol
_atom_type_description
_atom_type_scat_dispersion_real
_atom_type_scat_dispersion_imag
_atom_type_scat_source
C C 0.0033 0.0016 'International Tables Vol C Tables 4.2.6.8 and 6.1.1.4'
H H 0.0000 0.0000 'International Tables Vol C Tables 4.2.6.8 and 6.1.1.4'
N N 0.0061 0.0033 'International Tables Vol C Tables 4.2.6.8 and 6.1.1.4'
S S 0.1246 0.1234 'International Tables Vol C Tables 4.2.6.8 and 6.1.1.4'
Dy Dy -0.1892 4.4098 'International Tables Vol C Tables 4.2.6.8 and 6.1.1.4'
Cl Cl 0.1484 0.1585 'International Tables Vol C Tables 4.2.6.8 and 6.1.1.4'

loop_
_geom_angle_atom_site_label_1
_geom_angle_atom_site_label_2
_geom_angle_atom_site_label_3
_geom_angle
_geom_angle_site_symmetry_1
_geom_angle_site_symmetry_3
N5 Dy1 N7 114.01(18) . .
N5 Dy1 N6 72.63(18) . .
N7 Dy1 N6 72.54(18) . .
N5 Dy1 N4 72.43(18) . .
N7 Dy1 N4 72.34(18) . .
N6 Dy1 N4 112.90(18) . .
N5 Dy1 N2 86.91(19) . .
N7 Dy1 N2 140.76(19) . .
N6 Dy1 N2 83.85(18) . .
N4 Dy1 N2 146.84(18) . .
N5 Dy1 N3 83.74(18) . .
N7 Dy1 N3 140.35(18) . .
N6 Dy1 N3 146.44(17) . .
N4 Dy1 N3 80.8(2) . .
N2 Dy1 N3 71.15(19) . .
N5 Dy1 N1 147.95(17) . .
N7 Dy1 N1 81.43(18) . .
N6 Dy1 N1 86.94(17) . .
N4 Dy1 N1 139.41(16) . .
N2 Dy1 N1 66.12(17) . .
N3 Dy1 N1 102.25(19) . .
N5 Dy1 S1 142.15(14) . .
N7 Dy1 S1 89.62(14) . .
N6 Dy1 S1 144.98(14) . .
N4 Dy1 S1 88.68(14) . .
N2 Dy1 S1 92.59(15) . .
N3 Dy1 S1 60.59(13) . .
N1 Dy1 S1 60.22(12) . .
C1 S1 C4 93.6(4) . .
C1 S1 Dy1 109.9(3) . .
C4 S1 Dy1 113.9(3) . .
C9 N1 C6 101.0(5) . .
C9 N1 Dy1 117.5(4) . .
C6 N1 Dy1 126.8(4) . .
C11 N2 C14 104.5(6) . .
C11 N2 Dy1 122.7(4) . .
C14 N2 Dy1 120.4(4) . .
C19 N3 C16 103.6(5) . .
C19 N3 Dy1 127.7(4) . .
C16 N3 Dy1 121.2(4) . .
C68 N4 C61 108.0(5) . .
C68 N4 Dy1 125.3(4) . .
C61 N4 Dy1 124.2(4) . .
C76 N5 C69 107.4(5) . .
C76 N5 Dy1 123.6(4) . .
C69 N5 Dy1 124.4(4) . .
C77 N6 C84 108.7(5) . .
C77 N6 Dy1 124.0(4) . .
C84 N6 Dy1 125.2(4) . .
C92 N7 C85 108.0(5) . .
C92 N7 Dy1 122.6(4) . .
C85 N7 Dy1 122.9(4) . .
C61 N8 C92 122.9(6) . .
C69 N9 C68 122.5(6) . .
C76 N10 C77 122.7(6) . .
C84 N11 C85 122.9(6) . .
C20 C1 C2 129.3(7) . .
C20 C1 S1 119.2(5) . .
C2 C1 S1 111.0(6) . .
C3 C2 C1 113.1(7) . .
C2 C3 C4 111.4(6) . .
C5 C4 C3 128.9(7) . .
C5 C4 S1 120.4(6) . .
C3 C4 S1 110.4(5) . .
C6 C5 C4 123.4(7) . .
C6 C5 C21 120.1(7) . .
C4 C5 C21 116.0(6) . .
C5 C6 C7 125.1(7) . .
C5 C6 N1 123.9(6) . .
C7 C6 N1 110.6(6) . .
C8 C7 C6 107.6(6) . .
C7 C8 C9 108.6(6) . .
C10 C9 C8 125.4(7) . .
C10 C9 N1 121.9(7) . .
C8 C9 N1 112.2(6) . .
C9 C10 C11 125.4(7) . .
C9 C10 C31 117.1(7) . .
C11 C10 C31 117.4(6) . .
N2 C11 C10 124.9(6) . .
N2 C11 C12 111.3(6) . .
C10 C11 C12 123.4(7) . .
C13 C12 C11 106.2(7) . .
C12 C13 C14 107.8(7) . .
N2 C14 C15 126.0(7) . .
N2 C14 C13 110.2(6) . .
C15 C14 C13 123.6(7) . .
C16 C15 C14 126.7(7) . .
C16 C15 C41 116.1(6) . .
C14 C15 C41 116.8(6) . .
C15 C16 N3 124.2(7) . .
C15 C16 C17 124.6(7) . .
N3 C16 C17 110.7(6) . .
C18 C17 C16 107.9(6) . .
C17 C18 C19 107.1(7) . .
N3 C19 C20 125.1(6) . .
N3 C19 C18 110.5(6) . .
C20 C19 C18 123.7(7) . .
C1 C20 C19 122.1(7) . .
C1 C20 C51 118.2(6) . .
C19 C20 C51 119.5(6) . .
C22 C21 C26 117.8(7) . .
C22 C21 C5 123.7(7) . .
C26 C21 C5 118.4(7) . .
C21 C22 C23 119.3(8) . .
C24 C23 C22 123.0(8) . .
C23 C24 C25 116.9(8) . .
C23 C24 C27 122.6(8) . .
C25 C24 C27 120.4(8) . .
C26 C25 C24 121.4(8) . .
C25 C26 C21 121.5(8) . .
C30 C27 C29 110.6(10) . .
C30 C27 C28 101.9(10) . .
C29 C27 C28 110.8(11) . .
C30 C27 C24 112.3(9) . .
C29 C27 C24 111.3(8) . .
C28 C27 C24 109.6(9) . .
C36 C31 C32 117.4(8) . .
C36 C31 C10 120.9(7) . .
C32 C31 C10 121.6(7) . .
C33 C32 C31 122.6(8) . .
C32 C33 C34 121.6(8) . .
C33 C34 C35 115.8(8) . .
C33 C34 C37 122.6(8) . .
C35 C34 C37 121.5(8) . .
C34 C35 C36 121.6(8) . .
C31 C36 C35 120.9(8) . .
C40 C37 C39 111.3(9) . .
C40 C37 C34 111.1(8) . .
C39 C37 C34 108.3(8) . .
C40 C37 C38 106.5(10) . .
C39 C37 C38 109.8(8) . .
C34 C37 C38 109.8(8) . .
C42 C41 C46 120.0 . .
C42 C41 C15 121.3(4) . .
C46 C41 C15 118.7(4) . .
C41 C42 C43 120.0 . .
C44 C43 C42 120.0 . .
C43 C44 C45 120.0 . .
C43 C44 C47 120.1(5) . .
C45 C44 C47 119.9(6) . .
C44 C45 C46 120.0 . .
C45 C46 C41 120.0 . .
C49 C47 C48 109.2(11) . .
C49 C47 C50 111.1(12) . .
C48 C47 C50 103.1(12) . .
C49 C47 C44 110.6(9) . .
C48 C47 C44 109.4(10) . .
C50 C47 C44 113.0(9) . .
C52 C51 C56 116.2(7) . .
C52 C51 C20 121.7(7) . .
C56 C51 C20 122.0(6) . .
C51 C52 C53 122.2(7) . .
C54 C53 C52 120.9(7) . .
C53 C54 C55 116.8(7) . .
C53 C54 C57 123.3(7) . .
C55 C54 C57 119.9(7) . .
C56 C55 C54 122.2(8) . .
C55 C56 C51 121.5(7) . .
C60 C57 C59 107.8(8) . .
C60 C57 C54 110.7(7) . .
C59 C57 C54 112.2(8) . .
C60 C57 C58 109.5(8) . .
C59 C57 C58 107.8(7) . .
C54 C57 C58 108.8(7) . .
N8 C61 N4 128.4(6) . .
N8 C61 C62 122.1(6) . .
N4 C61 C62 109.4(6) . .
C63 C62 C67 120.4(7) . .
C63 C62 C61 133.0(7) . .
C67 C62 C61 106.6(6) . .
C64 C63 C62 117.9(8) . .
C63 C64 C65 121.6(8) . .
C64 C65 C66 121.3(7) . .
C65 C66 C67 117.0(7) . .
C66 C67 C62 121.6(7) . .
C66 C67 C68 132.0(7) . .
C62 C67 C68 106.3(6) . .
N9 C68 N4 128.7(6) . .
N9 C68 C67 121.6(6) . .
N4 C68 C67 109.6(6) . .
N9 C69 N5 128.0(6) . .
N9 C69 C70 121.6(6) . .
N5 C69 C70 110.2(6) . .
C71 C70 C75 121.2(7) . .
C71 C70 C69 132.7(7) . .
C75 C70 C69 106.1(6) . .
C70 C71 C72 117.3(7) . .
C71 C72 C73 121.4(7) . .
C74 C73 C72 121.9(7) . .
C73 C74 C75 115.9(7) . .
C70 C75 C74 122.3(7) . .
C70 C75 C76 106.5(6) . .
C74 C75 C76 131.1(7) . .
N10 C76 N5 127.8(6) . .
N10 C76 C75 122.5(6) . .
N5 C76 C75 109.5(6) . .
N10 C77 N6 129.3(6) . .
N10 C77 C78 121.5(6) . .
N6 C77 C78 109.0(6) . .
C79 C78 C83 121.6(7) . .
C79 C78 C77 131.9(7) . .
C83 C78 C77 106.5(6) . .
C80 C79 C78 117.1(7) . .
C79 C80 C81 121.6(7) . .
C82 C81 C80 121.2(8) . .
C83 C82 C81 117.7(8) . .
C82 C83 C78 120.9(7) . .
C82 C83 C84 132.9(7) . .
C78 C83 C84 106.2(6) . .
N11 C84 N6 128.6(6) . .
N11 C84 C83 121.8(6) . .
N6 C84 C83 109.5(6) . .
N11 C85 N7 128.1(6) . .
N11 C85 C86 121.7(6) . .
N7 C85 C86 110.1(6) . .
C87 C86 C91 121.5(7) . .
C87 C86 C85 133.0(7) . .
C91 C86 C85 105.5(6) . .
C86 C87 C88 117.7(7) . .
C87 C88 C89 120.9(8) . .
C90 C89 C88 121.5(7) . .
C89 C90 C91 118.1(8) . .
C90 C91 C86 120.3(7) . .
C90 C91 C92 133.2(7) . .
C86 C91 C92 106.5(6) . .
N8 C92 N7 127.5(6) . .
N8 C92 C91 122.4(6) . .
N7 C92 C91 109.8(6) . .
Cl3 C1S Cl1 108.4(4) . .
Cl3 C1S Cl2 107.4(4) . .
Cl1 C1S Cl2 111.5(4) . .
C2S Cl4 C2S 39.5(15) 2_656 .
C2S Cl5 C2S 37.8(15) 2_656 .
Cl8 C3S Cl7 111.4(8) . .
Cl8 C3S Cl9 91.3(6) . .
Cl7 C3S Cl9 105.3(8) . .
C2S C2S Cl4 81(2) 2_656 2_656
C2S C2S Cl5 71.1(7) 2_656 .
Cl4 C2S Cl5 112.1(13) 2_656 .
C2S C2S Cl4 60.0(14) 2_656 .
Cl4 C2S Cl4 114.1(14) 2_656 .
Cl5 C2S Cl4 102.4(7) . .

loop_
_geom_bond_atom_site_label_1
_geom_bond_atom_site_label_2
_geom_bond_distance
_geom_bond_site_symmetry_2
Dy1 N5 2.364(5) .
Dy1 N7 2.371(5) .
Dy1 N6 2.382(5) .
Dy1 N4 2.386(6) .
Dy1 N2 2.466(6) .
Dy1 N3 2.582(5) .
Dy1 N1 2.683(5) .
Dy1 S1 2.769(2) .
S1 C1 1.657(8) .
S1 C4 1.680(7) .
N1 C9 1.437(9) .
N1 C6 1.485(9) .
N2 C11 1.389(9) .
N2 C14 1.409(9) .
N3 C19 1.409(9) .
N3 C16 1.412(9) .
N4 C68 1.369(9) .
N4 C61 1.382(8) .
N5 C76 1.372(8) .
N5 C69 1.380(9) .
N6 C77 1.370(8) .
N6 C84 1.374(8) .
N7 C92 1.368(8) .
N7 C85 1.369(9) .
N8 C61 1.331(8) .
N8 C92 1.339(8) .
N9 C69 1.328(9) .
N9 C68 1.338(9) .
N10 C76 1.324(9) .
N10 C77 1.327(9) .
N11 C84 1.321(8) .
N11 C85 1.336(9) .
Cl1 C1S 1.768(7) .
Cl2 C1S 1.778(7) .
Cl3 C1S 1.747(7) .
C1 C20 1.394(10) .
C1 C2 1.409(10) .
C2 C3 1.360(10) .
C3 C4 1.424(10) .
C4 C5 1.405(10) .
C5 C6 1.396(10) .
C5 C21 1.492(10) .
C6 C7 1.443(10) .
C7 C8 1.362(10) .
C8 C9 1.432(10) .
C9 C10 1.409(10) .
C10 C11 1.418(10) .
C10 C31 1.502(11) .
C11 C12 1.443(10) .
C12 C13 1.371(11) .
C13 C14 1.433(10) .
C14 C15 1.416(10) .
C15 C16 1.402(11) .
C15 C41 1.518(8) .
C16 C17 1.434(10) .
C17 C18 1.348(10) .
C18 C19 1.450(10) .
C19 C20 1.433(9) .
C20 C51 1.487(10) .
C21 C22 1.377(11) .
C21 C26 1.392(11) .
C22 C23 1.418(12) .
C23 C24 1.355(12) .
C24 C25 1.388(11) .
C24 C27 1.538(11) .
C25 C26 1.378(11) .
C27 C30 1.464(16) .
C27 C29 1.471(14) .
C27 C28 1.489(15) .
C31 C36 1.376(11) .
C31 C32 1.380(11) .
C32 C33 1.375(12) .
C33 C34 1.403(12) .
C34 C35 1.405(12) .
C34 C37 1.533(12) .
C35 C36 1.412(12) .
C37 C40 1.517(13) .
C37 C39 1.521(13) .
C37 C38 1.592(15) .
C41 C42 1.3900 .
C41 C46 1.3900 .
C42 C43 1.3900 .
C43 C44 1.3900 .
C44 C45 1.3900 .
C44 C47 1.563(10) .
C45 C46 1.3900 .
C47 C49 1.487(16) .
C47 C48 1.532(18) .
C47 C50 1.532(17) .
C51 C52 1.390(10) .
C51 C56 1.396(11) .
C52 C53 1.391(11) .
C53 C54 1.376(11) .
C54 C55 1.401(11) .
C54 C57 1.533(11) .
C55 C56 1.361(11) .
C57 C60 1.521(12) .
C57 C59 1.531(13) .
C57 C58 1.538(12) .
C61 C62 1.457(9) .
C62 C63 1.398(10) .
C62 C67 1.399(10) .
C63 C64 1.381(11) .
C64 C65 1.389(12) .
C65 C66 1.395(11) .
C66 C67 1.397(10) .
C67 C68 1.464(10) .
C69 C70 1.471(9) .
C70 C71 1.381(10) .
C70 C75 1.389(10) .
C71 C72 1.393(10) .
C72 C73 1.396(11) .
C73 C74 1.385(11) .
C74 C75 1.403(10) .
C75 C76 1.483(9) .
C77 C78 1.467(9) .
C78 C79 1.393(10) .
C78 C83 1.404(10) .
C79 C80 1.389(11) .
C80 C81 1.399(12) .
C81 C82 1.392(11) .
C82 C83 1.388(10) .
C83 C84 1.457(9) .
C85 C86 1.471(9) .
C86 C87 1.379(10) .
C86 C91 1.407(10) .
C87 C88 1.387(11) .
C88 C89 1.394(12) .
C89 C90 1.378(11) .
C90 C91 1.384(10) .
C91 C92 1.465(9) .
Cl4 C2S 1.57(3) 2_656
Cl4 C2S 1.792(11) .
Cl5 C2S 1.783(10) 2_656
Cl5 C2S 1.783(10) .
Cl7 C3S 1.799(9) .
Cl8 C3S 1.789(10) .
Cl9 C3S 1.804(10) .
C2S C2S 1.16(4) 2_656
C2S Cl4 1.57(3) 2_656
